data_1572995
loop_
_publ_author_name
'Jafari, Mehrafshan G.'
'Russell, John B.'
'Myung, Hwan'
'Kwon, Seongyeon'
'Carroll, Patrick J.'
'Gau, Michael R.'
'Baik, Mu-Hyun'
'Mindiola, Daniel J.'

_publ_section_title
;
 Pnictogen-based vanadacyclobutadiene complexes.
;
_journal_issue 47
_journal_name_full 'Chemical science'
_journal_page_first 19752
_journal_page_last 19763
_journal_paper_doi 10.1039/d4sc05884d
_journal_volume 15
_journal_year 2024
_chemical_formula_moiety 'C41 H54 N3 V, C5 H12'
_chemical_formula_sum 'C46 H66 N3 V'
_chemical_formula_weight 711.95
_space_group_crystal_system monoclinic
_space_group_IT_number 14
_space_group_name_Hall '-P 2yn'
_space_group_name_H-M_alt 'P 1 21/n 1'
_atom_sites_solution_hydrogens geom
_atom_sites_solution_primary dual
_audit_creation_date 2024-08-20
_audit_creation_method
;
Olex2 1.5
(compiled 2021.10.07 svn.r9718050b for OlexSys, GUI svn.r6410)
;
_audit_update_record
;
2024-08-21 deposited with the CCDC.	2024-10-21 downloaded from the CCDC.
;
_cell_angle_alpha 90
_cell_angle_beta 145.799(17)
_cell_angle_gamma 90
_cell_formula_units_Z 4
_cell_length_a 21.2051(15)
_cell_length_b 12.7630(2)
_cell_length_c 27.536(2)
_cell_measurement_reflns_used 34697
_cell_measurement_temperature 100
_cell_measurement_theta_max 27.9700
_cell_measurement_theta_min 2.2190
_cell_volume 4189.0(19)
_computing_cell_refinement 'CrysAlisPro 1.171.40.61a (Rigaku OD, 2019)'
_computing_data_collection 'CrysAlisPro 1.171.40.61a (Rigaku OD, 2019)'
_computing_data_reduction 'CrysAlisPro 1.171.40.61a (Rigaku OD, 2019)'
_computing_molecular_graphics 'Olex2 1.5 (Dolomanov et al., 2009)'
_computing_publication_material 'Olex2 1.5 (Dolomanov et al., 2009)'
_computing_structure_refinement 'SHELXL 2019/3 (Sheldrick, 2015)'
_computing_structure_solution 'SHELXT (Sheldrick, 2018)'
_diffrn_ambient_environment N~2~
_diffrn_ambient_temperature 100
_diffrn_detector 'HPC area detector'
_diffrn_detector_area_resol_mean 10.0000
_diffrn_detector_type 'HyPix 3000HE'
_diffrn_measured_fraction_theta_full 1.000
_diffrn_measured_fraction_theta_max 0.969
_diffrn_measurement_details
;
List of Runs (angles in degrees, time in seconds):

  # Type    Start    End  Width  t~exp~   \w     \q     \k     \f   Frames
#--------------------------------------------------------------------------
  1  \w     26.00  52.00   0.50   45.00    --  -14.00  37.00 -30.00   52
  2  \w    -30.00  20.00   0.50   45.00    --  -14.00  37.00 -30.00  100
  3  \w    -48.00  -3.00   0.50   45.00    --   14.62 -37.00 -30.00   90
  4  \w    -25.00  13.00   0.50   45.00    --  -14.00 -77.00   0.00   76
  5  \w     -7.00  22.00   0.50   45.00    --  -14.00 -99.00   0.00   58
  6  \w     23.00  49.00   0.50   45.00    --   14.62 -99.00 -30.00   52
  7  \w    -24.00   6.00   0.50   45.00    --  -14.00 -77.00  60.00   60
  8  \w    -44.00   5.00   0.50   45.00    --   14.62 -19.00  90.00   98
  9  \w     -1.00  58.00   0.50   45.00    --   14.62  57.00  60.00  118
 10  \w     10.00  57.00   0.50   45.00    --   14.62  57.00 120.00   94
 11  \w     25.00  59.00   0.50   45.00    --   14.62  57.00 150.00   68
 12  \w    -53.00 -13.00   0.50   45.00    --   14.62 -19.00 150.00   80
 13  \w    -46.00 -12.00   0.50   45.00    --   14.62 -19.00 120.00   68
 14  \w    -82.00 -21.00   0.50   45.00    --  -14.00 -37.00   0.00  122
 15  \w    -56.00 -22.00   0.50   45.00    --   14.62 -19.00 -90.00   68
 16  \w     -7.00  21.00   0.50   45.00    --  -14.00 -99.00-120.00   56
 17  \w     21.00  50.00   0.50   45.00    --   14.62-112.00-127.00   58
 18  \w     -5.00  20.00   0.50   45.00    --  -14.00 -99.00-150.00   50
 19  \w     -4.00  21.00   0.50   45.00    --  -14.00 -99.00-180.00   50
 20  \w    -53.00 -28.00   0.50   45.00    --   14.62 -19.00-120.00   50
 21  \w    -27.00   1.00   0.50   45.00    --  -14.00  37.00-150.00   56
 22  \w      5.00  49.00   0.50   45.00    --  -14.00  37.00-150.00   88
 23  \w     -6.00  55.00   0.50   45.00    --   14.62  57.00-150.00  122
 24  \w     -7.00  18.00   0.50   45.00    --   14.62  77.00-150.00   50
 25  \w    -51.00 -24.00   0.50   45.00    --  -14.00 125.00-180.00   54
 26  \w    -57.00 -32.00   0.50   45.00    --   14.62 -19.00-180.00   50
 27  \w    -57.00 -31.00   0.50   45.00    --  -14.00 112.00 -34.00   52
;
_diffrn_measurement_device '\k-geometry diffractometer'
_diffrn_measurement_device_type 'Rigaku XtaLAB Synergy-i'
_diffrn_measurement_method '\w scans'
_diffrn_orient_matrix_type 'CrysAlisPro convention (1999,Acta A55,543-557)'
_diffrn_orient_matrix_UB_11 0.0400780000
_diffrn_orient_matrix_UB_12 0.0085335000
_diffrn_orient_matrix_UB_13 0.0069149000
_diffrn_orient_matrix_UB_21 0.0146044000
_diffrn_orient_matrix_UB_22 -0.0538481000
_diffrn_orient_matrix_UB_23 0.0098869000
_diffrn_orient_matrix_UB_31 -0.0414789000
_diffrn_orient_matrix_UB_32 -0.0106805000
_diffrn_orient_matrix_UB_33 -0.0442368000
_diffrn_radiation_monochromator mirror
_diffrn_radiation_probe x-ray
_diffrn_radiation_type 'Mo K\a'
_diffrn_radiation_wavelength 0.71073
_diffrn_reflns_av_R_equivalents 0.0463
_diffrn_reflns_av_unetI/netI 0.0430
_diffrn_reflns_Laue_measured_fraction_full 1.000
_diffrn_reflns_Laue_measured_fraction_max 0.969
_diffrn_reflns_limit_h_max 27
_diffrn_reflns_limit_h_min -27
_diffrn_reflns_limit_k_max 16
_diffrn_reflns_limit_k_min -16
_diffrn_reflns_limit_l_max 35
_diffrn_reflns_limit_l_min -36
_diffrn_reflns_number 64993
_diffrn_reflns_point_group_measured_fraction_full 1.000
_diffrn_reflns_point_group_measured_fraction_max 0.969
_diffrn_reflns_theta_full 25.242
_diffrn_reflns_theta_max 28.121
_diffrn_reflns_theta_min 1.865
_diffrn_source 'micro-focus sealed X-ray tube'
_diffrn_source_type 'PhotonJet (Mo) X-ray Source'
_exptl_absorpt_coefficient_mu 0.270
_exptl_absorpt_correction_T_max 1.00000
_exptl_absorpt_correction_T_min 0.44010
_exptl_absorpt_correction_type multi-scan
_exptl_absorpt_process_details 'SCALE3 ABSPACK'
_exptl_crystal_colour red
_exptl_crystal_colour_primary red
_exptl_crystal_density_diffrn 1.129
_exptl_crystal_description block
_exptl_crystal_F_000 1544
_exptl_crystal_size_max 0.5
_exptl_crystal_size_mid 0.274
_exptl_crystal_size_min 0.065
_refine_diff_density_max 0.416
_refine_diff_density_min -0.406
_refine_diff_density_rms 0.051
_refine_ls_extinction_method none
_refine_ls_goodness_of_fit_ref 1.095
_refine_ls_hydrogen_treatment constr
_refine_ls_matrix_type full
_refine_ls_number_parameters 501
_refine_ls_number_reflns 9922
_refine_ls_number_restraints 141
_refine_ls_restrained_S_all 1.112
_refine_ls_R_factor_all 0.0591
_refine_ls_R_factor_gt 0.0422
_refine_ls_shift/su_max 0.001
_refine_ls_shift/su_mean 0.000
_refine_ls_structure_factor_coef Fsqd
_refine_ls_weighting_details 'w=1/[\s^2^(Fo^2^)+(0.0419P)^2^+1.5186P] where P=(Fo^2^+2Fc^2^)/3'
_refine_ls_weighting_scheme calc
_refine_ls_wR_factor_gt 0.1009
_refine_ls_wR_factor_ref 0.1076
_reflns_Friedel_coverage 0.000
_reflns_number_gt 7759
_reflns_number_total 9922
_reflns_threshold_expression 'I > 2\s(I)'
_cod_data_source_file d4sc05884d2.cif
_cod_data_source_block 9605_complex2
_cod_depositor_comments 'Adding full bibliography for 1572995--1572996.cif.'
_cod_original_cell_volume 4188.9(11)
_cod_database_code 1572995
_shelx_shelxl_version_number 2019/3
_shelx_space_group_comment
;
The symmetry employed for this shelxl refinement is uniquely defined
by the following loop, which should always be used as a source of
symmetry information in preference to the above space-group names.
They are only intended as comments.
;
_olex2_refinement_description
;
1. Fixed Uiso
 At 1.2 times of:
  All C(H) groups, All C(H,H) groups, All C(H,H,H,H,H,H) groups
 At 1.5 times of:
  All C(H,H,H) groups, All C(H,H,H,H,H,H,H,H,H) groups
2. Restrained distances
 C44'-C43 = C44*-C43 = C44-C43 = C45'-C44' = C44*-C45* = C45-C44 = C45-C46 =
 C46-C45* = C45'-C46
 1.54 with sigma of 0.01
3. Uiso/Uaniso restraints and constraints
C44' \\sim C42 \\sim C43 \\sim C44 \\sim C44* \\sim C45 \\sim C45' \\sim C45*
\\sim C46: within 2A with sigma of 0.003 and sigma for terminal atoms of 0.006
within 2A
4. Others
 Fixed Sof: H43A(0.4) H43B(0.4) H43C(0.38) H43D(0.38) H43E(0.22) H43F(0.22)
 C44(0.4) H44A(0.4) H44B(0.4) C44'(0.22) H44C(0.22) H44D(0.22) C44*(0.38)
 H44E(0.38) H44F(0.38) C45(0.4) H45A(0.4) H45B(0.4) C45'(0.22) H45C(0.22)
 H45D(0.22) C45*(0.38) H45E(0.38) H45F(0.38) H46D(0.38) H46E(0.38) H46F(0.38)
 H46A(0.4) H46B(0.4) H46C(0.4) H46G(0.22) H46H(0.22) H46I(0.22)
5.a Ternary CH refined with riding coordinates:
 C12(H12), C15(H15), C24(H24), C27(H27)
5.b Secondary CH2 refined with riding coordinates:
 C43(H43A,H43B), C43(H43C,H43D), C43(H43E,H43F), C44(H44A,H44B), C44'(H44C,
 H44D), C44*(H44E,H44F), C45(H45A,H45B), C45'(H45C,H45D), C45*(H45E,H45F)
5.c Aromatic/amide H refined with riding coordinates:
 C2(H2), C8(H8), C9(H9), C10(H10), C20(H20), C21(H21), C22(H22), C37(H37),
 C38(H38), C39(H39), C40(H40), C41(H41)
5.d X=CH2 refined with riding coordinates:
 C4(H4A,H4B)
5.e Idealised Me refined as rotating group:
 C5(H5A,H5B,H5C), C13(H13A,H13B,H13C), C14(H14A,H14B,H14C), C16(H16A,H16B,
 H16C), C17(H17A,H17B,H17C), C25(H25A,H25B,H25C), C26(H26A,H26B,H26C), C28(H28A,
 H28B,H28C), C29(H29A,H29B,H29C), C33(H33A,H33B,H33C), C34(H34A,H34B,H34C),
 C35(H35A,H35B,H35C), C42(H42A,H42B,H42C), C46(H46D,H46E,H46F), C46(H46A,H46B,
 H46C), C46(H46G,H46H,H46I)
;
_olex2_submission_special_instructions 'No special instructions were received'
_oxdiff_exptl_absorpt_empirical_details
;
Empirical correction (ABSPACK) includes:
- Absorption correction using spherical harmonics
- Frame scaling
;
_oxdiff_exptl_absorpt_empirical_full_max 1.540
_oxdiff_exptl_absorpt_empirical_full_min 0.591

loop_
_space_group_symop_operation_xyz
'x, y, z'
'-x+1/2, y+1/2, -z+1/2'
'-x, -y, -z'
'x-1/2, -y-1/2, z-1/2'

loop_
_atom_site_label
_atom_site_type_symbol
_atom_site_fract_x
_atom_site_fract_y
_atom_site_fract_z
_atom_site_U_iso_or_equiv
_atom_site_adp_type
_atom_site_occupancy
_atom_site_site_symmetry_order
_atom_site_calc_flag
_atom_site_refinement_flags_posn
_atom_site_refinement_flags_adp
_atom_site_refinement_flags_occupancy
_atom_site_disorder_assembly
_atom_site_disorder_group
V1 V 0.28155(2) 0.21746(2) 0.56445(2) 0.01438(7) Uani 1 1 d . . . . .
N1 N 0.33623(10) 0.23981(10) 0.53642(8) 0.0161(3) Uani 1 1 d . . . . .
N2 N 0.21819(10) 0.34762(10) 0.53871(8) 0.0157(3) Uani 1 1 d . . . . .
N3 N 0.37031(10) 0.15609(10) 0.65996(8) 0.0178(3) Uani 1 1 d . . . . .
C1 C 0.26623(13) 0.30053(12) 0.46168(10) 0.0185(3) Uani 1 1 d . . . . .
C2 C 0.16156(13) 0.33875(12) 0.41768(10) 0.0185(3) Uani 1 1 d . . . . .
H2 H 0.100498 0.347671 0.357004 0.022 Uiso 1 1 calc R U . . .
C3 C 0.13868(12) 0.36314(12) 0.45003(10) 0.0176(3) Uani 1 1 d . . . . .
C4 C 0.28946(15) 0.32043(14) 0.42966(11) 0.0275(4) Uani 1 1 d . . . . .
H4A H 0.355824 0.293089 0.457634 0.033 Uiso 1 1 calc R U . . .
H4B H 0.239519 0.361849 0.379026 0.033 Uiso 1 1 calc R U . . .
C5 C 0.02369(13) 0.39894(14) 0.39204(10) 0.0230(3) Uani 1 1 d . . . . .
H5A H -0.012272 0.344011 0.388535 0.035 Uiso 1 1 calc R U . . .
H5B H -0.021791 0.413172 0.334169 0.035 Uiso 1 1 calc R U . . .
H5C H 0.030224 0.462954 0.415656 0.035 Uiso 1 1 calc R U . . .
C6 C 0.44372(13) 0.20421(12) 0.58746(10) 0.0178(3) Uani 1 1 d . . . . .
C7 C 0.53883(13) 0.26757(13) 0.65502(10) 0.0205(3) Uani 1 1 d . . . . .
C8 C 0.64333(14) 0.22752(15) 0.70900(11) 0.0279(4) Uani 1 1 d . . . . .
H8 H 0.708523 0.268754 0.755875 0.033 Uiso 1 1 calc R U . . .
C9 C 0.65415(15) 0.12883(15) 0.69575(12) 0.0316(4) Uani 1 1 d . . . . .
H9 H 0.726286 0.102516 0.733532 0.038 Uiso 1 1 calc R U . . .
C10 C 0.55989(14) 0.06868(14) 0.62749(11) 0.0279(4) Uani 1 1 d . . . . .
H10 H 0.567897 0.001481 0.618166 0.033 Uiso 1 1 calc R U . . .
C11 C 0.45284(13) 0.10447(13) 0.57175(10) 0.0216(3) Uani 1 1 d . . . . .
C12 C 0.52916(13) 0.37530(13) 0.67163(10) 0.0214(3) Uani 1 1 d . . . . .
H12 H 0.449179 0.398125 0.617794 0.026 Uiso 1 1 calc R U . . .
C13 C 0.55798(15) 0.37016(14) 0.74417(11) 0.0277(4) Uani 1 1 d . . . . .
H13A H 0.506034 0.322272 0.727473 0.042 Uiso 1 1 calc R U . . .
H13B H 0.551340 0.440219 0.754222 0.042 Uiso 1 1 calc R U . . .
H13C H 0.634995 0.344687 0.797218 0.042 Uiso 1 1 calc R U . . .
C14 C 0.60172(15) 0.45678(14) 0.69189(12) 0.0284(4) Uani 1 1 d . . . . .
H14A H 0.680999 0.437673 0.745633 0.043 Uiso 1 1 calc R U . . .
H14B H 0.589180 0.525820 0.698499 0.043 Uiso 1 1 calc R U . . .
H14C H 0.581465 0.459036 0.644510 0.043 Uiso 1 1 calc R U . . .
C15 C 0.35205(14) 0.03591(14) 0.49727(11) 0.0257(4) Uani 1 1 d . . . . .
H15 H 0.283122 0.075659 0.462811 0.031 Uiso 1 1 calc R U . . .
C16 C 0.34349(15) 0.00944(16) 0.43771(12) 0.0333(4) Uani 1 1 d . . . . .
H16A H 0.341444 0.074397 0.417448 0.050 Uiso 1 1 calc R U . . .
H16B H 0.274798 -0.030764 0.388025 0.050 Uiso 1 1 calc R U . . .
H16C H 0.408763 -0.032255 0.469539 0.050 Uiso 1 1 calc R U . . .
C17 C 0.35578(17) -0.06496(15) 0.52965(14) 0.0375(5) Uani 1 1 d . . . . .
H17A H 0.423966 -0.104247 0.565100 0.056 Uiso 1 1 calc R U . . .
H17B H 0.289763 -0.107822 0.480164 0.056 Uiso 1 1 calc R U . . .
H17C H 0.355986 -0.047398 0.564434 0.056 Uiso 1 1 calc R U . . .
C18 C 0.22328(12) 0.42119(12) 0.58144(9) 0.0173(3) Uani 1 1 d . . . . .
C19 C 0.19037(12) 0.38957(13) 0.60742(10) 0.0190(3) Uani 1 1 d . . . . .
C20 C 0.19687(13) 0.46217(14) 0.64941(10) 0.0238(4) Uani 1 1 d . . . . .
H20 H 0.175777 0.441464 0.667830 0.029 Uiso 1 1 calc R U . . .
C21 C 0.23332(14) 0.56336(14) 0.66468(11) 0.0272(4) Uani 1 1 d . . . . .
H21 H 0.236968 0.611767 0.693169 0.033 Uiso 1 1 calc R U . . .
C22 C 0.26451(14) 0.59390(13) 0.63826(11) 0.0252(4) Uani 1 1 d . . . . .
H22 H 0.288548 0.663923 0.648226 0.030 Uiso 1 1 calc R U . . .
C23 C 0.26145(12) 0.52423(13) 0.59735(10) 0.0196(3) Uani 1 1 d . . . . .
C24 C 0.14533(14) 0.28100(13) 0.58988(11) 0.0225(3) Uani 1 1 d . . . . .
H24 H 0.141590 0.241176 0.556272 0.027 Uiso 1 1 calc R U . . .
C25 C 0.22425(17) 0.22167(14) 0.67443(12) 0.0323(4) Uani 1 1 d . . . . .
H25A H 0.298053 0.214313 0.706122 0.048 Uiso 1 1 calc R U . . .
H25B H 0.193247 0.152070 0.661443 0.048 Uiso 1 1 calc R U . . .
H25C H 0.231927 0.260702 0.709788 0.048 Uiso 1 1 calc R U . . .
C26 C 0.02604(16) 0.28649(17) 0.53492(13) 0.0367(5) Uani 1 1 d . . . . .
H26A H 0.027948 0.322006 0.567680 0.055 Uiso 1 1 calc R U . . .
H26B H -0.003424 0.215366 0.520309 0.055 Uiso 1 1 calc R U . . .
H26C H -0.022478 0.325591 0.481724 0.055 Uiso 1 1 calc R U . . .
C27 C 0.29769(13) 0.56269(13) 0.57045(10) 0.0226(3) Uani 1 1 d . . . . .
H27 H 0.315232 0.500059 0.561166 0.027 Uiso 1 1 calc R U . . .
C28 C 0.40289(15) 0.63182(15) 0.63959(12) 0.0322(4) Uani 1 1 d . . . . .
H28A H 0.383661 0.699798 0.641649 0.048 Uiso 1 1 calc R U . . .
H28B H 0.432065 0.642352 0.625258 0.048 Uiso 1 1 calc R U . . .
H28C H 0.460144 0.597471 0.696032 0.048 Uiso 1 1 calc R U . . .
C29 C 0.20349(16) 0.62405(15) 0.48559(12) 0.0345(4) Uani 1 1 d . . . . .
H29A H 0.137682 0.578757 0.439862 0.052 Uiso 1 1 calc R U . . .
H29B H 0.228919 0.647761 0.469777 0.052 Uiso 1 1 calc R U . . .
H29C H 0.183544 0.684910 0.492794 0.052 Uiso 1 1 calc R U . . .
C30 C 0.18897(12) 0.09554(12) 0.51630(10) 0.0174(3) Uani 1 1 d . . . . .
C31 C 0.28155(12) 0.07483(12) 0.60308(10) 0.0173(3) Uani 1 1 d . . . . .
C32 C 0.08145(13) 0.03835(13) 0.43546(10) 0.0208(3) Uani 1 1 d . . . . .
C33 C -0.00935(14) 0.07044(15) 0.41462(11) 0.0294(4) Uani 1 1 d . . . . .
H33A H 0.014292 0.049679 0.462382 0.044 Uiso 1 1 calc R U . . .
H33B H -0.080138 0.035495 0.361448 0.044 Uiso 1 1 calc R U . . .
H33C H -0.019931 0.146550 0.406787 0.044 Uiso 1 1 calc R U . . .
C34 C 0.04246(15) 0.07306(16) 0.36007(11) 0.0309(4) Uani 1 1 d . . . . .
H34A H 0.031699 0.149183 0.352931 0.046 Uiso 1 1 calc R U . . .
H34B H -0.028560 0.038352 0.306910 0.046 Uiso 1 1 calc R U . . .
H34C H 0.099317 0.053839 0.372164 0.046 Uiso 1 1 calc R U . . .
C35 C 0.09456(15) -0.08116(14) 0.44399(12) 0.0301(4) Uani 1 1 d . . . . .
H35A H 0.153574 -0.101404 0.458641 0.045 Uiso 1 1 calc R U . . .
H35B H 0.023537 -0.113756 0.389104 0.045 Uiso 1 1 calc R U . . .
H35C H 0.114964 -0.104713 0.489692 0.045 Uiso 1 1 calc R U . . .
C36 C 0.31359(13) -0.01643(12) 0.65390(10) 0.0177(3) Uani 1 1 d . . . . .
C37 C 0.24189(14) -0.05334(13) 0.64448(10) 0.0217(3) Uani 1 1 d . . . . .
H37 H 0.169571 -0.023195 0.602302 0.026 Uiso 1 1 calc R U . . .
C38 C 0.27605(15) -0.13386(13) 0.69656(11) 0.0260(4) Uani 1 1 d . . . . .
H38 H 0.227618 -0.157672 0.690790 0.031 Uiso 1 1 calc R U . . .
C39 C 0.38025(15) -0.17981(14) 0.75691(11) 0.0281(4) Uani 1 1 d . . . . .
H39 H 0.403525 -0.234780 0.792705 0.034 Uiso 1 1 calc R U . . .
C40 C 0.45065(14) -0.14518(13) 0.76491(11) 0.0262(4) Uani 1 1 d . . . . .
H40 H 0.521096 -0.178302 0.804803 0.031 Uiso 1 1 calc R U . . .
C41 C 0.41859(13) -0.06251(13) 0.71493(10) 0.0218(3) Uani 1 1 d . . . . .
H41 H 0.468346 -0.037264 0.722350 0.026 Uiso 1 1 calc R U . . .
C42 C 0.8462(3) 0.3007(3) 0.7148(2) 0.0854(9) Uani 1 1 d . U . . .
H42A H 0.823040 0.244677 0.722194 0.128 Uiso 1 1 calc R U . . .
H42B H 0.917809 0.330121 0.771311 0.128 Uiso 1 1 calc R U . . .
H42C H 0.854906 0.272163 0.687489 0.128 Uiso 1 1 calc R U . . .
C43 C 0.7608(2) 0.3831(2) 0.65991(16) 0.0714(8) Uani 1 1 d D U . . .
H43A H 0.778581 0.440391 0.648300 0.086 Uiso 0.4 1 calc R U P A 1
H43B H 0.745664 0.411971 0.683026 0.086 Uiso 0.4 1 calc R U P A 1
H43C H 0.776516 0.426972 0.641104 0.086 Uiso 0.38 1 calc R U P B 2
H43D H 0.775647 0.427585 0.698135 0.086 Uiso 0.38 1 calc R U P B 2
H43E H 0.801793 0.447141 0.676279 0.086 Uiso 0.22 1 calc R U P C 3
H43F H 0.741060 0.393287 0.681978 0.086 Uiso 0.22 1 calc R U P C 3
C44 C 0.6637(4) 0.3099(5) 0.5794(3) 0.0434(9) Uani 0.4 1 d D U P D 1
H44A H 0.685407 0.279033 0.561527 0.052 Uiso 0.4 1 calc R U P D 1
H44B H 0.652154 0.251871 0.595310 0.052 Uiso 0.4 1 calc R U P D 1
C44' C 0.6503(8) 0.3900(9) 0.5630(5) 0.066(2) Uani 0.22 1 d D U P D 3
H44C H 0.663680 0.388454 0.536075 0.079 Uiso 0.22 1 calc R U P D 3
H44D H 0.612745 0.456936 0.547183 0.079 Uiso 0.22 1 calc R U P D 3
C44* C 0.6347(5) 0.3623(6) 0.5793(3) 0.0546(12) Uani 0.38 1 d D U P D 2
H44E H 0.617771 0.305735 0.592017 0.065 Uiso 0.38 1 calc R U P D 2
H44F H 0.595139 0.426253 0.565080 0.065 Uiso 0.38 1 calc R U P D 2
C45 C 0.5560(4) 0.3705(5) 0.5050(3) 0.0548(12) Uani 0.4 1 d D U P D 1
H45A H 0.567994 0.430504 0.490403 0.066 Uiso 0.4 1 calc R U P D 1
H45B H 0.531696 0.398230 0.521365 0.066 Uiso 0.4 1 calc R U P D 1
C45' C 0.5741(7) 0.2977(8) 0.5290(5) 0.0444(14) Uani 0.22 1 d D U P D 3
H45C H 0.552284 0.304210 0.549638 0.053 Uiso 0.22 1 calc R U P D 3
H45D H 0.614976 0.230776 0.550831 0.053 Uiso 0.22 1 calc R U P D 3
C45* C 0.5906(4) 0.3313(5) 0.5021(3) 0.0416(9) Uani 0.38 1 d D U P D 2
H45E H 0.635363 0.272267 0.517578 0.050 Uiso 0.38 1 calc R U P D 2
H45F H 0.597579 0.391030 0.483775 0.050 Uiso 0.38 1 calc R U P D 2
C46 C 0.46554(18) 0.2982(2) 0.42670(14) 0.0500(5) Uani 1 1 d D U . . .
H46D H 0.438850 0.273037 0.378122 0.075 Uiso 0.38 1 calc R U P D 2
H46E H 0.420518 0.358620 0.408174 0.075 Uiso 0.38 1 calc R U P D 2
H46F H 0.458377 0.242152 0.446250 0.075 Uiso 0.38 1 calc R U P D 2
H46A H 0.393391 0.335031 0.380386 0.075 Uiso 0.4 1 calc R U P D 1
H46B H 0.459501 0.235415 0.443155 0.075 Uiso 0.4 1 calc R U P D 1
H46C H 0.485745 0.277878 0.406378 0.075 Uiso 0.4 1 calc R U P D 1
H46G H 0.427643 0.230285 0.404997 0.075 Uiso 0.22 1 calc R U P D 3
H46H H 0.487184 0.310967 0.406657 0.075 Uiso 0.22 1 calc R U P D 3
H46I H 0.414610 0.353749 0.405128 0.075 Uiso 0.22 1 calc R U P D 3

loop_
_atom_site_aniso_label
_atom_site_aniso_U_11
_atom_site_aniso_U_22
_atom_site_aniso_U_33
_atom_site_aniso_U_23
_atom_site_aniso_U_13
_atom_site_aniso_U_12
V1 0.01690(13) 0.01217(13) 0.01713(13) -0.00052(10) 0.01466(12) -0.00097(10)
N1 0.0177(6) 0.0144(7) 0.0185(6) -0.0005(5) 0.0154(6) -0.0004(5)
N2 0.0166(6) 0.0151(7) 0.0162(6) 0.0004(5) 0.0137(6) 0.0003(5)
N3 0.0189(6) 0.0152(7) 0.0198(6) -0.0016(5) 0.0162(6) -0.0017(5)
C1 0.0223(7) 0.0141(8) 0.0197(7) -0.0015(6) 0.0175(7) -0.0013(6)
C2 0.0201(7) 0.0158(8) 0.0164(7) 0.0011(6) 0.0145(7) -0.0007(6)
C3 0.0174(7) 0.0141(8) 0.0170(7) 0.0012(6) 0.0135(7) -0.0005(6)
C4 0.0329(9) 0.0294(10) 0.0304(9) 0.0058(8) 0.0282(8) 0.0055(8)
C5 0.0196(8) 0.0250(9) 0.0199(8) 0.0029(7) 0.0155(7) 0.0022(7)
C6 0.0209(7) 0.0186(8) 0.0217(8) 0.0015(6) 0.0191(7) 0.0014(6)
C7 0.0220(8) 0.0216(9) 0.0220(8) -0.0008(7) 0.0190(7) -0.0006(7)
C8 0.0203(8) 0.0304(10) 0.0267(9) -0.0038(8) 0.0182(8) -0.0018(7)
C9 0.0237(9) 0.0327(11) 0.0338(10) 0.0015(8) 0.0229(8) 0.0058(8)
C10 0.0310(9) 0.0239(9) 0.0349(9) 0.0001(8) 0.0284(9) 0.0046(7)
C11 0.0264(8) 0.0210(9) 0.0259(8) -0.0009(7) 0.0232(8) -0.0002(7)
C12 0.0215(8) 0.0197(8) 0.0230(8) -0.0030(7) 0.0184(7) -0.0028(6)
C13 0.0355(9) 0.0245(9) 0.0326(9) -0.0081(8) 0.0299(9) -0.0083(8)
C14 0.0319(9) 0.0241(9) 0.0329(9) -0.0030(8) 0.0275(9) -0.0047(7)
C15 0.0255(8) 0.0215(9) 0.0314(9) -0.0067(7) 0.0238(8) -0.0015(7)
C16 0.0326(9) 0.0333(11) 0.0309(10) -0.0061(8) 0.0257(9) -0.0004(8)
C17 0.0495(12) 0.0266(10) 0.0551(12) -0.0103(9) 0.0468(11) -0.0093(9)
C18 0.0153(7) 0.0170(8) 0.0156(7) 0.0013(6) 0.0120(6) 0.0032(6)
C19 0.0179(7) 0.0189(8) 0.0175(7) 0.0023(6) 0.0141(7) 0.0038(6)
C20 0.0248(8) 0.0259(9) 0.0236(8) 0.0032(7) 0.0206(8) 0.0062(7)
C21 0.0319(9) 0.0224(9) 0.0285(9) -0.0018(8) 0.0252(8) 0.0048(7)
C22 0.0272(8) 0.0153(8) 0.0276(9) -0.0020(7) 0.0216(8) 0.0008(7)
C23 0.0170(7) 0.0166(8) 0.0184(7) 0.0009(6) 0.0134(7) 0.0023(6)
C24 0.0293(8) 0.0226(9) 0.0279(8) -0.0003(7) 0.0259(8) 0.0000(7)
C25 0.0540(11) 0.0227(10) 0.0410(10) 0.0065(8) 0.0433(10) 0.0082(9)
C26 0.0370(10) 0.0419(12) 0.0462(11) -0.0054(10) 0.0372(10) -0.0066(9)
C27 0.0258(8) 0.0153(8) 0.0276(8) 0.0000(7) 0.0222(8) -0.0007(7)
C28 0.0308(9) 0.0255(10) 0.0381(10) -0.0038(8) 0.0281(9) -0.0058(8)
C29 0.0347(10) 0.0292(11) 0.0328(10) 0.0071(8) 0.0266(9) -0.0005(8)
C30 0.0213(7) 0.0151(8) 0.0222(8) -0.0007(6) 0.0192(7) -0.0012(6)
C31 0.0212(7) 0.0152(8) 0.0222(8) -0.0009(6) 0.0192(7) -0.0008(6)
C32 0.0229(8) 0.0201(8) 0.0220(8) -0.0050(7) 0.0190(7) -0.0073(7)
C33 0.0217(8) 0.0353(11) 0.0269(9) -0.0055(8) 0.0193(8) -0.0060(8)
C34 0.0302(9) 0.0373(11) 0.0208(8) -0.0067(8) 0.0202(8) -0.0140(8)
C35 0.0339(9) 0.0211(9) 0.0328(10) -0.0079(8) 0.0271(9) -0.0086(8)
C36 0.0233(8) 0.0128(8) 0.0184(7) -0.0003(6) 0.0175(7) 0.0004(6)
C37 0.0277(8) 0.0175(8) 0.0247(8) 0.0017(7) 0.0226(8) 0.0015(7)
C38 0.0394(10) 0.0190(9) 0.0318(9) 0.0010(7) 0.0317(9) -0.0012(7)
C39 0.0441(10) 0.0143(8) 0.0256(9) 0.0029(7) 0.0288(9) 0.0025(8)
C40 0.0287(9) 0.0183(9) 0.0217(8) 0.0021(7) 0.0189(8) 0.0059(7)
C41 0.0235(8) 0.0186(8) 0.0216(8) -0.0025(7) 0.0183(7) -0.0009(7)
C42 0.0762(18) 0.088(2) 0.106(2) 0.0257(19) 0.0780(18) 0.0139(16)
C43 0.0585(12) 0.0640(15) 0.0457(11) -0.0019(11) 0.0343(10) 0.0057(11)
C44 0.0449(13) 0.0544(16) 0.0430(13) 0.0008(13) 0.0386(11) 0.0070(13)
C44' 0.0489(15) 0.0572(17) 0.0478(15) 0.0031(15) 0.0318(13) 0.0058(15)
C44* 0.0497(14) 0.0600(17) 0.0431(13) 0.0006(14) 0.0363(11) 0.0109(14)
C45 0.0463(14) 0.0554(17) 0.0445(13) 0.0026(14) 0.0341(11) 0.0048(14)
C45' 0.0436(14) 0.0556(17) 0.0439(14) 0.0021(14) 0.0381(12) 0.0061(15)
C45* 0.0430(13) 0.0544(16) 0.0430(13) 0.0018(13) 0.0386(11) 0.0062(13)
C46 0.0412(10) 0.0583(13) 0.0457(10) 0.0021(10) 0.0350(9) 0.0000(9)

loop_
_atom_type_symbol
_atom_type_description
_atom_type_scat_dispersion_real
_atom_type_scat_dispersion_imag
_atom_type_scat_source
C C 0.0033 0.0016 'International Tables Vol C Tables 4.2.6.8 and 6.1.1.4'
H H 0.0000 0.0000 'International Tables Vol C Tables 4.2.6.8 and 6.1.1.4'
N N 0.0061 0.0033 'International Tables Vol C Tables 4.2.6.8 and 6.1.1.4'
V V 0.3005 0.5294 'International Tables Vol C Tables 4.2.6.8 and 6.1.1.4'

loop_
_exptl_crystal_face_index_h
_exptl_crystal_face_index_k
_exptl_crystal_face_index_l
_exptl_crystal_face_perp_dist
11 -17 -10 0.1247
-30 1 29 0.0299
30 -1 -30 0.0338
-14 16 14 0.1276
1 2 -22 0.2564
-28 -7 27 0.0541
14 -1 -34 0.2441
-14 1 34 0.2081
27 7 -27 0.0504
29 0 -26 0.0373
14 -16 -14 0.1141

loop_
_geom_angle_atom_site_label_1
_geom_angle_atom_site_label_2
_geom_angle_atom_site_label_3
_geom_angle
_geom_angle_site_symmetry_1
_geom_angle_site_symmetry_3
_geom_angle_publ_flag
N1 V1 C30 117.69(6) . . ?
N1 V1 C31 126.75(6) . . ?
N2 V1 N1 101.79(6) . . ?
N2 V1 C30 116.89(6) . . ?
N2 V1 C31 131.21(6) . . ?
N3 V1 N1 115.97(6) . . ?
N3 V1 N2 121.70(6) . . ?
N3 V1 C30 83.50(7) . . ?
N3 V1 C31 44.20(6) . . ?
C30 V1 C31 39.31(6) . . ?
C1 N1 V1 115.00(10) . . ?
C1 N1 C6 120.21(12) . . ?
C6 N1 V1 124.71(10) . . ?
C3 N2 V1 103.52(9) . . ?
C3 N2 C18 119.52(12) . . ?
C18 N2 V1 136.58(10) . . ?
C31 N3 V1 82.75(9) . . ?
N1 C1 C2 115.62(13) . . ?
C4 C1 N1 123.21(15) . . ?
C4 C1 C2 121.14(15) . . ?
C3 C2 C1 130.37(14) . . ?
N2 C3 C5 116.26(13) . . ?
C2 C3 N2 122.27(13) . . ?
C2 C3 C5 121.25(14) . . ?
C7 C6 N1 119.33(14) . . ?
C7 C6 C11 121.02(14) . . ?
C11 C6 N1 119.57(14) . . ?
C6 C7 C12 121.15(14) . . ?
C8 C7 C6 118.48(15) . . ?
C8 C7 C12 120.32(15) . . ?
C9 C8 C7 121.24(16) . . ?
C10 C9 C8 119.79(16) . . ?
C9 C10 C11 121.43(16) . . ?
C6 C11 C15 122.70(14) . . ?
C10 C11 C6 117.97(15) . . ?
C10 C11 C15 119.34(15) . . ?
C7 C12 C13 110.29(14) . . ?
C7 C12 C14 112.37(13) . . ?
C14 C12 C13 110.94(14) . . ?
C11 C15 C16 111.26(14) . . ?
C11 C15 C17 111.25(15) . . ?
C17 C15 C16 109.99(15) . . ?
C19 C18 N2 119.65(14) . . ?
C19 C18 C23 120.47(14) . . ?
C23 C18 N2 119.88(13) . . ?
C18 C19 C24 123.06(14) . . ?
C20 C19 C18 118.61(15) . . ?
C20 C19 C24 118.31(14) . . ?
C21 C20 C19 121.33(15) . . ?
C20 C21 C22 119.61(16) . . ?
C21 C22 C23 121.48(16) . . ?
C18 C23 C27 122.69(14) . . ?
C22 C23 C18 118.48(15) . . ?
C22 C23 C27 118.83(15) . . ?
C19 C24 C25 111.02(14) . . ?
C19 C24 C26 111.22(14) . . ?
C25 C24 C26 111.01(15) . . ?
C23 C27 C28 112.48(14) . . ?
C23 C27 C29 111.15(13) . . ?
C29 C27 C28 108.81(15) . . ?
C31 C30 V1 77.36(10) . . ?
C31 C30 C32 135.66(15) . . ?
C32 C30 V1 146.92(12) . . ?
N3 C31 V1 53.05(7) . . ?
N3 C31 C36 111.21(13) . . ?
C30 C31 V1 63.33(9) . . ?
C30 C31 N3 116.37(14) . . ?
C30 C31 C36 132.41(14) . . ?
C36 C31 V1 164.16(12) . . ?
C30 C32 C33 108.53(13) . . ?
C30 C32 C34 108.75(13) . . ?
C30 C32 C35 113.12(14) . . ?
C34 C32 C33 108.08(14) . . ?
C34 C32 C35 108.74(14) . . ?
C35 C32 C33 109.50(14) . . ?
C37 C36 C31 120.71(14) . . ?
C41 C36 C31 119.84(14) . . ?
C41 C36 C37 119.37(15) . . ?
C38 C37 C36 120.09(15) . . ?
C39 C38 C37 120.41(16) . . ?
C38 C39 C40 119.67(16) . . ?
C41 C40 C39 120.30(16) . . ?
C40 C41 C36 120.11(15) . . ?
C42 C43 C44 95.0(3) . . ?
C42 C43 C44' 130.8(6) . . ?
C42 C43 C44* 124.1(4) . . ?
C45 C44 C43 110.8(4) . . ?
C43 C44' C45' 110.2(7) . . ?
C45* C44* C43 113.2(5) . . ?
C44 C45 C46 109.3(4) . . ?
C44' C45' C46 109.2(6) . . ?
C44* C45* C46 109.8(4) . . ?

loop_
_geom_bond_atom_site_label_1
_geom_bond_atom_site_label_2
_geom_bond_distance
_geom_bond_site_symmetry_2
_geom_bond_publ_flag
V1 N1 1.8711(12) . ?
V1 N2 1.8687(13) . ?
V1 N3 1.6985(14) . ?
V1 C30 1.9308(16) . ?
V1 C31 2.1084(16) . ?
N1 C1 1.409(2) . ?
N1 C6 1.4416(19) . ?
N2 C3 1.4263(19) . ?
N2 C18 1.4381(19) . ?
N3 C31 1.482(2) . ?
C1 C2 1.478(2) . ?
C1 C4 1.343(2) . ?
C2 C3 1.357(2) . ?
C3 C5 1.505(2) . ?
C6 C7 1.406(2) . ?
C6 C11 1.408(2) . ?
C7 C8 1.390(2) . ?
C7 C12 1.515(2) . ?
C8 C9 1.382(2) . ?
C9 C10 1.379(3) . ?
C10 C11 1.398(2) . ?
C11 C15 1.513(2) . ?
C12 C13 1.533(2) . ?
C12 C14 1.530(2) . ?
C15 C16 1.531(2) . ?
C15 C17 1.530(3) . ?
C18 C19 1.410(2) . ?
C18 C23 1.411(2) . ?
C19 C20 1.397(2) . ?
C19 C24 1.518(2) . ?
C20 C21 1.380(2) . ?
C21 C22 1.384(2) . ?
C22 C23 1.394(2) . ?
C23 C27 1.524(2) . ?
C24 C25 1.533(2) . ?
C24 C26 1.537(2) . ?
C27 C28 1.534(2) . ?
C27 C29 1.531(2) . ?
C30 C31 1.369(2) . ?
C30 C32 1.514(2) . ?
C31 C36 1.485(2) . ?
C32 C33 1.542(2) . ?
C32 C34 1.533(2) . ?
C32 C35 1.533(2) . ?
C36 C37 1.396(2) . ?
C36 C41 1.392(2) . ?
C37 C38 1.385(2) . ?
C38 C39 1.383(2) . ?
C39 C40 1.389(2) . ?
C40 C41 1.386(2) . ?
C42 C43 1.464(4) . ?
C43 C44 1.574(5) . ?
C43 C44' 1.509(8) . ?
C43 C44* 1.525(6) . ?
C44 C45 1.508(6) . ?
C44' C45' 1.540(9) . ?
C44* C45* 1.505(6) . ?
C45 C46 1.529(6) . ?
C45' C46 1.583(7) . ?
C45* C46 1.554(5) . ?

loop_
_exptl_oxdiff_crystal_face_indexfrac_h
_exptl_oxdiff_crystal_face_indexfrac_k
_exptl_oxdiff_crystal_face_indexfrac_l
_exptl_oxdiff_crystal_face_x
_exptl_oxdiff_crystal_face_y
_exptl_oxdiff_crystal_face_z
10.9981 -16.6548 -9.8085 0.2308 0.9605 0.1556
-29.6070 0.6378 28.8180 -0.9819 -0.1818 -0.0536
29.7549 -0.8020 -30.0041 0.9782 0.1811 0.1017
-13.9106 15.8952 13.6319 -0.3276 -0.9243 -0.1958
0.6232 1.9344 -22.3460 -0.1130 -0.3160 0.9420
-27.5128 -6.7975 27.2391 -0.9723 0.2335 0.0088
14.2946 -1.0128 -34.4580 0.3260 -0.0774 0.9422
-14.2103 1.0391 34.3988 -0.3228 0.0766 -0.9434
27.4003 6.8619 -26.7173 0.9720 -0.2335 -0.0279
28.9961 -0.2503 -25.7997 0.9816 0.1819 -0.0588
13.9247 -15.9012 -13.8500 0.3266 0.9227 0.2049
